data_7060597
loop_
_publ_author_name
'Hayashi, Yuichiro'
'Suzuki, Naoya'
'Maeda, Takeshi'
'Fujiwara, Hideki'
'Yagi, Shigeyuki'

_publ_section_title
;
 Photophysical properties of 4-(5-methylthiophen-2-yl)pyridinium--cyclic
 enolate betaine dyes tuned by control of twisted intramolecular transfer
;
_journal_issue 22
_journal_name_full 'New Journal of Chemistry'
_journal_page_first 9770
_journal_page_last 9779
_journal_paper_doi 10.1039/D1NJ00714A
_journal_volume 45
_journal_year 2021
_chemical_formula_moiety 'C20 H9 F5 N2 O3 S'
_chemical_formula_sum 'C20 H9 F5 N2 O3 S'
_chemical_formula_weight 452.35
_chemical_name_systematic
4-(4-(5-Methylthiophen-2-yl)pyridin-1-ium-1-yl)-2,5-dioxo-1-(perfluorophenyl)-2,5-dihydro-1H-pyrrol-3-olate
_space_group_crystal_system monoclinic
_space_group_IT_number 14
_space_group_name_Hall '-P 2ybc'
_space_group_name_H-M_alt 'P 1 21/c 1'
_atom_sites_solution_hydrogens geom
_atom_sites_solution_primary direct
_atom_sites_solution_secondary difmap
_audit_creation_date 2020-09-11
_audit_creation_method 'by CrystalStructure 4.3'
_audit_update_record
;
2021-04-08 deposited with the CCDC.	2021-04-16 downloaded from the CCDC.
;
_cell_angle_alpha 90.0000
_cell_angle_beta 106.502(8)
_cell_angle_gamma 90.0000
_cell_formula_units_Z 4
_cell_length_a 15.9055(9)
_cell_length_b 7.1059(4)
_cell_length_c 16.6403(11)
_cell_measurement_reflns_used 12178
_cell_measurement_temperature 296
_cell_measurement_theta_max 27.46
_cell_measurement_theta_min 3.13
_cell_volume 1803.3(2)
_computing_cell_refinement 'RAPID AUTO'
_computing_data_collection 'RAPID AUTO (Rigaku, ????)'
_computing_data_reduction 'RAPID AUTO'
_computing_molecular_graphics 'CrystalStructure 4.3'
_computing_publication_material 'CrystalStructure 4.3 (Rigaku, 2018)'
_computing_structure_refinement 'CRYSTALS (Carruthers, et al., 1999)'
_computing_structure_solution 'SIR2002 (Burla, et al., 2003)'
_diffrn_ambient_temperature 296
_diffrn_detector_area_resol_mean 10.000
_diffrn_measured_fraction_theta_full 0.996
_diffrn_measured_fraction_theta_max 0.996
_diffrn_measurement_device_type 'Rigaku R-AXIS RAPID'
_diffrn_measurement_method \w
_diffrn_radiation_type 'Mo K\a'
_diffrn_radiation_wavelength 0.71075
_diffrn_reflns_av_R_equivalents 0.0373
_diffrn_reflns_limit_h_max 20
_diffrn_reflns_limit_h_min -18
_diffrn_reflns_limit_k_max 8
_diffrn_reflns_limit_k_min -9
_diffrn_reflns_limit_l_max 21
_diffrn_reflns_limit_l_min -21
_diffrn_reflns_number 16479
_diffrn_reflns_theta_full 27.46
_diffrn_reflns_theta_max 27.46
_diffrn_reflns_theta_min 3.128
_diffrn_standards_number 0
_exptl_absorpt_coefficient_mu 0.257
_exptl_absorpt_correction_T_max 0.987
_exptl_absorpt_correction_T_min 0.743
_exptl_absorpt_correction_type multi-scan
_exptl_absorpt_process_details 'ABSCOR (Rigaku, 1995)'
_exptl_crystal_colour orange
_exptl_crystal_density_diffrn 1.666
_exptl_crystal_density_method 'not measured'
_exptl_crystal_description platelet
_exptl_crystal_F_000 912.00
_exptl_crystal_size_max 0.600
_exptl_crystal_size_mid 0.500
_exptl_crystal_size_min 0.050
_refine_diff_density_max 0.258
_refine_diff_density_min -0.337
_refine_ls_extinction_method none
_refine_ls_goodness_of_fit_ref 1.086
_refine_ls_hydrogen_treatment constr
_refine_ls_number_parameters 289
_refine_ls_number_reflns 2954
_refine_ls_R_factor_gt 0.0408
_refine_ls_shift/su_max 0.000
_refine_ls_structure_factor_coef F
_refine_ls_weighting_details
;
    Chebychev polynomial with 3 parameters (Carruthers & Watkin, 1979)
    2.7396    1.6616    1.8911
;
_refine_ls_weighting_scheme calc
_refine_ls_wR_factor_ref 0.0482
_reflns_d_resolution_high 0.7707
_reflns_number_gt 2954
_reflns_number_total 4116
_reflns_threshold_expression F>2.5\s(F)
_cod_data_source_file d1nj00714a2.cif
_cod_data_source_block 200910-TPB-4
_cod_depositor_comments 'Adding full bibliography for 7060597.cif.'
_cod_database_code 7060597

loop_
_space_group_symop_id
_space_group_symop_operation_xyz
1 +X,+Y,+Z
2 -X,1/2+Y,1/2-Z
3 -X,-Y,-Z
4 +X,-1/2-Y,-1/2+Z

loop_
_atom_site_label
_atom_site_type_symbol
_atom_site_fract_x
_atom_site_fract_y
_atom_site_fract_z
_atom_site_U_iso_or_equiv
_atom_site_adp_type
_atom_site_occupancy
_atom_site_site_symmetry_multiplicity
_atom_site_calc_flag
_atom_site_refinement_flags
_atom_site_disorder_assembly
_atom_site_disorder_group
S1 S 1.06168(3) 0.12740(7) 0.44044(3) 0.04543(12) Uani 1 4 d . . .
F1 F 0.57755(10) 0.4302(2) -0.05502(10) 0.0760(5) Uani 1 4 d . . .
F2 F 0.40320(10) 0.4462(3) -0.12931(11) 0.0883(5) Uani 1 4 d . . .
F3 F 0.31995(8) 0.1457(3) -0.21723(9) 0.0834(5) Uani 1 4 d . . .
F4 F 0.40942(11) -0.1718(3) -0.22585(11) 0.0946(6) Uani 1 4 d . . .
F5 F 0.58281(10) -0.1949(2) -0.14574(11) 0.0804(5) Uani 1 4 d . . .
O1 O 0.67670(9) 0.1399(3) 0.07683(9) 0.0582(4) Uani 1 4 d . . .
O2 O 0.72209(10) 0.0720(3) -0.18048(8) 0.0607(4) Uani 1 4 d . . .
O3 O 0.89460(8) 0.0939(2) -0.06413(8) 0.0516(4) Uani 1 4 d . . .
N1 N 0.67573(10) 0.1101(3) -0.06151(9) 0.0475(4) Uani 1 4 d . . .
N2 N 0.87622(9) 0.13510(19) 0.11442(8) 0.0331(3) Uani 1 4 d . . .
C1 C 0.58432(12) 0.1165(3) -0.09807(11) 0.0448(5) Uani 1 4 d . . .
C2 C 0.53658(13) 0.2782(3) -0.09459(13) 0.0505(5) Uani 1 4 d . . .
C3 C 0.44738(13) 0.2883(4) -0.13360(14) 0.0570(6) Uani 1 4 d . . .
C4 C 0.40564(12) 0.1364(4) -0.17764(12) 0.0575(6) Uani 1 4 d . . .
C5 C 0.45098(15) -0.0250(4) -0.18245(13) 0.0606(6) Uani 1 4 d . . .
C6 C 0.53956(14) -0.0346(3) -0.14206(13) 0.0527(6) Uani 1 4 d . . .
C7 C 0.71802(11) 0.1276(3) 0.02666(11) 0.0399(4) Uani 1 4 d . . .
C8 C 0.73672(12) 0.0927(3) -0.10619(11) 0.0423(5) Uani 1 4 d . . .
C9 C 0.82726(11) 0.1036(2) -0.04160(10) 0.0361(4) Uani 1 4 d . . .
C10 C 0.81086(11) 0.1245(2) 0.03631(10) 0.0351(4) Uani 1 4 d . . .
C11 C 0.85690(12) 0.1630(3) 0.18856(11) 0.0400(4) Uani 1 4 d . . .
C12 C 0.92151(11) 0.1666(3) 0.26287(11) 0.0399(4) Uani 1 4 d . . .
C13 C 1.01020(11) 0.1422(2) 0.26650(10) 0.0351(4) Uani 1 4 d . . .
C14 C 1.02786(11) 0.1182(3) 0.18935(11) 0.0397(4) Uani 1 4 d . . .
C15 C 0.96197(11) 0.1149(3) 0.11614(11) 0.0390(4) Uani 1 4 d . . .
C16 C 1.08108(12) 0.1370(2) 0.34369(11) 0.0375(4) Uani 1 4 d . . .
C17 C 1.16983(13) 0.1301(3) 0.35353(12) 0.0491(5) Uani 1 4 d . . .
C18 C 1.22018(13) 0.1180(3) 0.43761(13) 0.0528(5) Uani 1 4 d . . .
C19 C 1.17141(13) 0.1141(3) 0.49272(12) 0.0443(5) Uani 1 4 d . . .
C20 C 1.20155(16) 0.0988(3) 0.58603(13) 0.0591(6) Uani 1 4 d . . .
H1 H 0.79879 0.17919 0.18828 0.0497 Uiso 1 4 calc R . .
H2 H 0.90647 0.18646 0.31228 0.0495 Uiso 1 4 calc R . .
H3 H 1.08564 0.10498 0.18808 0.0486 Uiso 1 4 calc R . .
H4 H 0.97595 0.09845 0.06599 0.0479 Uiso 1 4 calc R . .
H5 H 1.19402 0.13348 0.30881 0.0597 Uiso 1 4 calc R . .
H6 H 1.28111 0.11268 0.45409 0.0619 Uiso 1 4 calc R . .
H7 H 1.17262 -0.00536 0.60361 0.0684 Uiso 1 4 calc R . .
H8 H 1.26381 0.07899 0.60408 0.0687 Uiso 1 4 calc R . .
H9 H 1.18762 0.21275 0.61048 0.0684 Uiso 1 4 calc R . .

loop_
_atom_site_aniso_label
_atom_site_aniso_U_11
_atom_site_aniso_U_22
_atom_site_aniso_U_33
_atom_site_aniso_U_12
_atom_site_aniso_U_13
_atom_site_aniso_U_23
S1 0.0432(2) 0.0585(3) 0.0361(2) 0.0022(2) 0.01358(17) 0.0012(2)
F1 0.0624(8) 0.0654(8) 0.0941(11) -0.0051(7) 0.0123(8) -0.0212(8)
F2 0.0634(9) 0.0925(11) 0.1068(12) 0.0312(8) 0.0207(9) 0.0035(10)
F3 0.0350(6) 0.1428(15) 0.0649(8) -0.0014(8) 0.0018(6) 0.0074(9)
F4 0.0747(10) 0.1143(13) 0.0907(11) -0.0368(10) 0.0168(9) -0.0455(10)
F5 0.0752(9) 0.0661(9) 0.1001(12) 0.0054(8) 0.0255(9) -0.0195(8)
O1 0.0365(6) 0.0979(12) 0.0448(7) -0.0007(7) 0.0189(6) -0.0016(7)
O2 0.0528(8) 0.0944(12) 0.0333(7) 0.0142(8) 0.0098(6) -0.0007(7)
O3 0.0397(7) 0.0812(10) 0.0386(6) 0.0079(7) 0.0186(5) 0.0015(6)
N1 0.0331(7) 0.0718(11) 0.0372(7) 0.0030(8) 0.0094(6) -0.0025(7)
N2 0.0335(7) 0.0347(7) 0.0332(6) 0.0007(6) 0.0131(5) 0.0010(5)
C1 0.0345(8) 0.0622(12) 0.0377(8) 0.0007(9) 0.0101(7) 0.0009(8)
C2 0.0421(10) 0.0607(12) 0.0476(10) -0.0001(9) 0.0111(8) -0.0030(9)
C3 0.0423(10) 0.0756(15) 0.0546(12) 0.0130(11) 0.0164(9) 0.0063(11)
C4 0.0344(9) 0.0968(18) 0.0403(10) -0.0024(11) 0.0089(8) 0.0032(11)
C5 0.0510(12) 0.0851(16) 0.0458(11) -0.0221(12) 0.0138(9) -0.0155(11)
C6 0.0485(11) 0.0608(13) 0.0505(11) -0.0012(10) 0.0170(9) -0.0079(9)
C7 0.0342(8) 0.0485(10) 0.0385(8) -0.0006(8) 0.0127(7) 0.0009(7)
C8 0.0377(9) 0.0499(11) 0.0397(9) 0.0069(8) 0.0118(7) 0.0010(7)
C9 0.0345(8) 0.0398(9) 0.0350(8) 0.0046(7) 0.0118(6) 0.0023(7)
C10 0.0332(8) 0.0386(8) 0.0352(8) 0.0025(7) 0.0127(6) 0.0014(7)
C11 0.0352(8) 0.0505(10) 0.0380(8) 0.0010(7) 0.0166(7) -0.0007(7)
C12 0.0389(9) 0.0497(10) 0.0346(8) 0.0001(7) 0.0163(7) -0.0019(7)
C13 0.0374(8) 0.0333(8) 0.0364(8) -0.0008(7) 0.0135(7) 0.0003(7)
C14 0.0349(8) 0.0493(10) 0.0376(8) 0.0033(8) 0.0146(6) 0.0012(8)
C15 0.0357(8) 0.0473(10) 0.0375(8) 0.0025(7) 0.0161(7) 0.0003(7)
C16 0.0395(8) 0.0380(8) 0.0363(8) -0.0006(7) 0.0128(7) 0.0012(7)
C17 0.0402(9) 0.0632(12) 0.0459(10) -0.0053(9) 0.0157(8) 0.0004(9)
C18 0.0385(9) 0.0651(13) 0.0510(11) -0.0009(9) 0.0066(8) 0.0025(10)
C19 0.0494(10) 0.0363(9) 0.0427(9) -0.0004(8) 0.0060(8) -0.0001(7)
C20 0.0653(13) 0.0605(13) 0.0440(10) -0.0028(11) 0.0033(9) 0.0015(9)

loop_
_atom_type_symbol
_atom_type_description
_atom_type_scat_dispersion_real
_atom_type_scat_dispersion_imag
_atom_type_scat_source
C C 0.0033 0.0016
;
International Tables for Crystallography
(Vol. C, Tables 4.2.6.8 and 6.1.1.4)
;
H H 0.0000 0.0000
;
International Tables for Crystallography
(Vol. C, Table 6.1.1.4)
;
F F 0.0171 0.0103
;
International Tables for Crystallography
(Vol. C, Tables 4.2.6.8 and 6.1.1.4)
;
N N 0.0061 0.0033
;
International Tables for Crystallography
(Vol. C, Tables 4.2.6.8 and 6.1.1.4)
;
O O 0.0106 0.0060
;
International Tables for Crystallography
(Vol. C, Tables 4.2.6.8 and 6.1.1.4)
;
S S 0.1246 0.1234
;
International Tables for Crystallography
(Vol. C, Tables 4.2.6.8 and 6.1.1.4)
;

loop_
_geom_angle_atom_site_label_1
_geom_angle_atom_site_label_2
_geom_angle_atom_site_label_3
_geom_angle
_geom_angle_publ_flag
_geom_angle_site_symmetry_1
_geom_angle_site_symmetry_3
C16 S1 C19 92.84(10) yes . .
C1 N1 C7 124.43(17) yes . .
C1 N1 C8 124.43(15) yes . .
C7 N1 C8 111.11(14) yes . .
C10 N2 C11 122.73(15) yes . .
C10 N2 C15 118.85(15) yes . .
C11 N2 C15 118.42(13) yes . .
N1 C1 C2 121.22(17) yes . .
N1 C1 C6 121.25(19) yes . .
C2 C1 C6 117.46(17) yes . .
F1 C2 C1 119.64(17) yes . .
F1 C2 C3 118.8(2) yes . .
C1 C2 C3 121.6(2) yes . .
F2 C3 C2 120.2(2) yes . .
F2 C3 C4 120.61(18) yes . .
C2 C3 C4 119.2(2) yes . .
F3 C4 C3 119.8(2) yes . .
F3 C4 C5 119.5(2) yes . .
C3 C4 C5 120.64(18) yes . .
F4 C5 C4 119.92(19) yes . .
F4 C5 C6 120.4(2) yes . .
C4 C5 C6 119.6(2) yes . .
F5 C6 C1 119.45(18) yes . .
F5 C6 C5 119.0(2) yes . .
C1 C6 C5 121.5(2) yes . .
O1 C7 N1 121.72(15) yes . .
O1 C7 C10 131.97(15) yes . .
N1 C7 C10 106.31(16) yes . .
O2 C8 N1 127.11(17) yes . .
O2 C8 C9 126.61(19) yes . .
N1 C8 C9 106.28(14) yes . .
O3 C9 C8 120.49(15) yes . .
O3 C9 C10 133.90(14) yes . .
C8 C9 C10 105.61(15) yes . .
N2 C10 C7 124.30(16) yes . .
N2 C10 C9 124.99(16) yes . .
C7 C10 C9 110.68(14) yes . .
N2 C11 C12 121.03(18) yes . .
C11 C12 C13 121.65(18) yes . .
C12 C13 C14 115.84(14) yes . .
C12 C13 C16 124.05(17) yes . .
C14 C13 C16 120.09(17) yes . .
C13 C14 C15 121.20(17) yes . .
N2 C15 C14 121.84(18) yes . .
S1 C16 C13 121.88(15) yes . .
S1 C16 C17 109.71(13) yes . .
C13 C16 C17 128.35(19) yes . .
C16 C17 C18 113.4(2) yes . .
C17 C18 C19 113.61(18) yes . .
S1 C19 C18 110.47(14) yes . .
S1 C19 C20 120.71(18) yes . .
C18 C19 C20 128.82(19) yes . .
N2 C11 H1 119.400 no . .
C12 C11 H1 119.572 no . .
C11 C12 H2 119.153 no . .
C13 C12 H2 119.198 no . .
C13 C14 H3 119.340 no . .
C15 C14 H3 119.461 no . .
N2 C15 H4 119.146 no . .
C14 C15 H4 119.017 no . .
C16 C17 H5 123.220 no . .
C18 C17 H5 123.409 no . .
C17 C18 H6 123.244 no . .
C19 C18 H6 123.150 no . .
C19 C20 H7 109.455 no . .
C19 C20 H8 109.510 no . .
C19 C20 H9 109.545 no . .
H7 C20 H8 109.439 no . .
H7 C20 H9 109.443 no . .
H8 C20 H9 109.436 no . .

loop_
_geom_bond_atom_site_label_1
_geom_bond_atom_site_label_2
_geom_bond_distance
_geom_bond_publ_flag
_geom_bond_site_symmetry_2
S1 C16 1.725(2) yes .
S1 C19 1.7173(19) yes .
F1 C2 1.334(3) yes .
F2 C3 1.336(3) yes .
F3 C4 1.336(2) yes .
F4 C5 1.332(3) yes .
F5 C6 1.341(3) yes .
O1 C7 1.203(3) yes .
O2 C8 1.200(2) yes .
O3 C9 1.233(2) yes .
N1 C1 1.408(2) yes .
N1 C7 1.435(2) yes .
N1 C8 1.385(3) yes .
N2 C10 1.4171(19) yes .
N2 C11 1.368(2) yes .
N2 C15 1.364(2) yes .
C1 C2 1.388(3) yes .
C1 C6 1.378(3) yes .
C2 C3 1.384(3) yes .
C3 C4 1.367(3) yes .
C4 C5 1.369(4) yes .
C5 C6 1.380(3) yes .
C7 C10 1.439(3) yes .
C8 C9 1.535(2) yes .
C9 C10 1.401(3) yes .
C11 C12 1.365(2) yes .
C12 C13 1.405(3) yes .
C13 C14 1.400(3) yes .
C13 C16 1.449(2) yes .
C14 C15 1.363(2) yes .
C16 C17 1.375(3) yes .
C17 C18 1.403(3) yes .
C18 C19 1.359(3) yes .
C19 C20 1.493(3) yes .
C11 H1 0.930 no .
C12 H2 0.930 no .
C14 H3 0.930 no .
C15 H4 0.930 no .
C17 H5 0.930 no .
C18 H6 0.930 no .
C20 H7 0.960 no .
C20 H8 0.960 no .
C20 H9 0.960 no .

loop_
_geom_contact_atom_site_label_1
_geom_contact_atom_site_label_2
_geom_contact_distance
_geom_contact_publ_flag
_geom_contact_site_symmetry_1
_geom_contact_site_symmetry_2
S1 C12 3.1681(16) no . .
F1 F2 2.699(2) no . .
F1 O1 3.097(2) no . .
F1 N1 2.778(2) no . .
F1 C4 3.582(3) no . .
F1 C6 3.588(3) no . .
F1 C7 3.120(2) no . .
F2 F3 2.712(2) no . .
F2 C5 3.599(3) no . .
F3 F4 2.692(3) no . .
F3 C2 3.596(2) no . .
F3 C6 3.595(3) no . .
F4 F5 2.706(2) no . .
F4 C3 3.589(3) no . .
F5 O2 3.093(2) no . .
F5 N1 2.770(2) no . .
F5 C2 3.595(3) no . .
F5 C4 3.594(3) no . .
F5 C8 3.113(2) no . .
O1 N2 3.055(2) no . .
O1 C1 2.868(2) no . .
O1 C2 3.234(2) no . .
O1 C8 3.457(3) no . .
O1 C9 3.517(3) no . .
O1 C11 2.945(2) no . .
O2 O3 2.8781(18) no . .
O2 C1 2.914(3) no . .
O2 C6 3.235(3) no . .
O2 C7 3.488(2) no . .
O2 C10 3.500(2) no . .
O3 N1 3.496(2) no . .
O3 N2 3.081(2) no . .
O3 C7 3.555(2) no . .
O3 C15 2.888(2) no . .
N2 C13 2.8079(19) no . .
C1 C4 2.777(2) no . .
C2 C5 2.739(3) no . .
C2 C7 3.199(2) no . .
C2 C8 3.501(3) no . .
C3 C6 2.748(3) no . .
C6 C7 3.569(2) no . .
C6 C8 3.154(3) no . .
C7 C11 2.970(2) no . .
C9 C15 2.880(2) no . .
C11 C14 2.734(3) no . .
C12 C15 2.721(3) no . .
C14 C17 3.011(2) no . .
S1 O3 3.2979(15) no . 4_566
S1 C15 3.5816(18) no . 2_755
F1 F2 3.121(2) no . 3_665
F1 F5 3.075(2) no . 1_565
F1 C18 3.518(2) no . 2_755
F2 F1 3.121(2) no . 3_665
F2 F4 3.170(3) no . 1_565
F2 O1 3.415(3) no . 3_665
F2 O2 3.347(2) no . 2_654
F2 C18 3.430(3) no . 4_465
F3 F5 3.298(3) no . 2_654
F3 O1 3.083(2) no . 3_655
F3 O2 3.446(3) no . 2_654
F3 C17 3.350(3) no . 4_465
F3 C20 3.297(2) no . 1_454
F4 F2 3.170(3) no . 1_545
F4 O1 3.163(3) no . 3_655
F4 O2 2.876(2) no . 2_644
F4 C1 3.320(3) no . 2_644
F4 C2 3.354(3) no . 2_644
F4 C8 3.511(2) no . 2_644
F5 F1 3.075(2) no . 1_545
F5 F3 3.298(3) no . 2_644
F5 C3 3.567(3) no . 2_644
F5 C4 3.227(3) no . 2_644
O1 F2 3.415(3) no . 3_665
O1 F3 3.083(2) no . 3_655
O1 F4 3.163(3) no . 3_655
O1 C4 3.103(3) no . 3_655
O1 C5 3.148(3) no . 3_655
O2 F2 3.347(2) no . 2_644
O2 F3 3.446(3) no . 2_644
O2 F4 2.876(2) no . 2_654
O3 S1 3.2979(15) no . 4_565
O3 C12 3.474(2) no . 4_565
O3 C14 3.098(2) no . 3_755
O3 C15 3.046(2) no . 3_755
C1 F4 3.320(3) no . 2_654
C2 F4 3.354(3) no . 2_654
C3 F5 3.567(3) no . 2_654
C4 F5 3.227(3) no . 2_654
C4 O1 3.103(3) no . 3_655
C5 O1 3.148(3) no . 3_655
C8 F4 3.511(2) no . 2_654
C9 C19 3.571(2) no . 2_745
C9 C20 3.598(3) no . 2_755
C10 C18 3.585(3) no . 2_755
C10 C19 3.535(2) no . 2_755
C11 C16 3.592(3) no . 2_755
C11 C17 3.394(3) no . 2_755
C12 O3 3.474(2) no . 4_566
C12 C14 3.349(3) no . 2_755
C13 C13 3.596(2) no . 2_745
C13 C13 3.596(2) no . 2_755
C13 C14 3.550(2) no . 2_755
C14 O3 3.098(2) no . 3_755
C14 C12 3.349(3) no . 2_745
C14 C13 3.550(2) no . 2_745
C15 S1 3.5816(18) no . 2_745
C15 O3 3.046(2) no . 3_755
C15 C16 3.565(3) no . 2_745
C16 C11 3.592(3) no . 2_745
C16 C15 3.565(3) no . 2_755
C17 F3 3.350(3) no . 4_666
C17 C11 3.394(3) no . 2_745
C18 F1 3.518(2) no . 2_745
C18 F2 3.430(3) no . 4_666
C18 C10 3.585(3) no . 2_745
C19 C9 3.571(2) no . 2_755
C19 C10 3.535(2) no . 2_745
C20 F3 3.297(2) no . 1_656
C20 C9 3.598(3) no . 2_745
S1 H2 2.7978 no . .
S1 H5 3.4423 no . .
S1 H6 3.4341 no . .
S1 H7 2.9418 no . .
S1 H8 3.5911 no . .
S1 H9 3.0276 no . .
O1 H1 2.2896 no . .
O3 H4 2.1845 no . .
N2 H2 3.2101 no . .
N2 H3 3.2131 no . .
C7 H1 2.6561 no . .
C9 H4 2.5287 no . .
C10 H1 2.6189 no . .
C10 H4 2.5370 no . .
C11 H4 3.1859 no . .
C12 H3 3.2251 no . .
C13 H1 3.2533 no . .
C13 H4 3.2394 no . .
C13 H5 2.8068 no . .
C14 H2 3.2235 no . .
C14 H5 2.8219 no . .
C15 H1 3.1869 no . .
C16 H2 2.6991 no . .
C16 H3 2.6208 no . .
C16 H6 3.1948 no . .
C17 H3 2.7038 no . .
C18 H7 3.1872 no . .
C18 H8 2.6721 no . .
C18 H9 3.1373 no . .
C19 H5 3.1842 no . .
C20 H6 2.8302 no . .
H1 H2 2.2773 no . .
H3 H4 2.2715 no . .
H3 H5 2.2542 no . .
H5 H6 2.4254 no . .
H6 H7 3.5087 no . .
H6 H8 2.5986 no . .
H6 H9 3.4187 no . .
S1 H4 3.3967 no . 2_755
S1 H4 3.4114 no . 4_566
F1 H6 2.7224 no . 2_755
F1 H8 3.0532 no . 2_755
F2 H5 3.2410 no . 4_465
F2 H6 2.7208 no . 4_465
F3 H1 3.1055 no . 3_655
F3 H5 2.6750 no . 4_465
F3 H6 3.5296 no . 4_465
F3 H7 3.4003 no . 1_454
F3 H8 2.8905 no . 1_454
F3 H9 3.0739 no . 1_454
F4 H1 3.5408 no . 3_655
F4 H8 3.5811 no . 1_454
F5 H6 3.5781 no . 2_745
F5 H8 2.8376 no . 2_745
F5 H9 3.5903 no . 2_745
O1 H6 3.4925 no . 2_755
O2 H1 3.3013 no . 4_565
O2 H2 3.4297 no . 4_565
O2 H3 3.3419 no . 3_755
O2 H5 3.1765 no . 3_755
O2 H7 3.4994 no . 2_755
O2 H9 2.9973 no . 2_745
O3 H2 2.6310 no . 4_565
O3 H3 2.5919 no . 3_755
O3 H4 2.4787 no . 3_755
O3 H7 3.0473 no . 2_755
O3 H9 3.0111 no . 2_745
N1 H8 3.5936 no . 2_755
C3 H6 3.4366 no . 4_465
C7 H6 3.4614 no . 2_755
C8 H7 3.1944 no . 2_755
C8 H8 3.4559 no . 2_755
C8 H9 2.9649 no . 2_745
C9 H2 3.3859 no . 4_565
C9 H3 3.4607 no . 3_755
C9 H4 3.5701 no . 3_755
C9 H7 2.9641 no . 2_755
C9 H9 2.9884 no . 2_745
C10 H7 3.5713 no . 2_755
C11 H5 3.4429 no . 2_755
C12 H3 3.2302 no . 2_755
C12 H7 3.2220 no . 3_756
C14 H2 3.2437 no . 2_745
C14 H9 3.3936 no . 4_565
C17 H1 3.3463 no . 2_745
C20 H2 3.4023 no . 3_756
C20 H3 3.5344 no . 4_566
H1 F3 3.1055 no . 3_655
H1 F4 3.5408 no . 3_655
H1 O2 3.3013 no . 4_566
H1 C17 3.3463 no . 2_755
H1 H5 3.2301 no . 2_755
H1 H7 3.5820 no . 3_756
H2 O2 3.4297 no . 4_566
H2 O3 2.6310 no . 4_566
H2 C9 3.3859 no . 4_566
H2 C14 3.2437 no . 2_755
H2 C20 3.4023 no . 3_756
H2 H3 2.9767 no . 2_755
H2 H7 2.4895 no . 3_756
H3 O2 3.3419 no . 3_755
H3 O3 2.5919 no . 3_755
H3 C9 3.4607 no . 3_755
H3 C12 3.2302 no . 2_745
H3 C20 3.5344 no . 4_565
H3 H2 2.9767 no . 2_745
H3 H9 2.6769 no . 4_565
H4 S1 3.3967 no . 2_745
H4 S1 3.4114 no . 4_565
H4 O3 2.4787 no . 3_755
H4 C9 3.5701 no . 3_755
H4 H4 2.8846 no . 3_755
H4 H9 3.5024 no . 4_565
H5 F2 3.2410 no . 4_666
H5 F3 2.6750 no . 4_666
H5 O2 3.1765 no . 3_755
H5 C11 3.4429 no . 2_745
H5 H1 3.2301 no . 2_745
H5 H9 3.4504 no . 4_565
H6 F1 2.7224 no . 2_745
H6 F2 2.7208 no . 4_666
H6 F3 3.5296 no . 4_666
H6 F5 3.5781 no . 2_755
H6 O1 3.4925 no . 2_745
H6 C3 3.4366 no . 4_666
H6 C7 3.4614 no . 2_745
H7 F3 3.4003 no . 1_656
H7 O2 3.4994 no . 2_745
H7 O3 3.0473 no . 2_745
H7 C8 3.1944 no . 2_745
H7 C9 2.9641 no . 2_745
H7 C10 3.5713 no . 2_745
H7 C12 3.2220 no . 3_756
H7 H1 3.5820 no . 3_756
H7 H2 2.4895 no . 3_756
H8 F1 3.0532 no . 2_745
H8 F3 2.8905 no . 1_656
H8 F4 3.5811 no . 1_656
H8 F5 2.8376 no . 2_755
H8 N1 3.5936 no . 2_745
H8 C8 3.4559 no . 2_745
H9 F3 3.0739 no . 1_656
H9 F5 3.5903 no . 2_755
H9 O2 2.9973 no . 2_755
H9 O3 3.0111 no . 2_755
H9 C8 2.9649 no . 2_755
H9 C9 2.9884 no . 2_755
H9 C14 3.3936 no . 4_566
H9 H3 2.6769 no . 4_566
H9 H4 3.5024 no . 4_566
H9 H5 3.4504 no . 4_566

loop_
_geom_torsion_atom_site_label_1
_geom_torsion_atom_site_label_2
_geom_torsion_atom_site_label_3
_geom_torsion_atom_site_label_4
_geom_torsion
_geom_torsion_publ_flag
_geom_torsion_site_symmetry_1
_geom_torsion_site_symmetry_2
_geom_torsion_site_symmetry_3
_geom_torsion_site_symmetry_4
C16 S1 C19 C18 0.31(12) no . . . .
C16 S1 C19 C20 -179.11(13) no . . . .
C19 S1 C16 C13 177.28(13) no . . . .
C19 S1 C16 C17 -0.07(12) no . . . .
C1 N1 C7 O1 3.8(3) no . . . .
C1 N1 C7 C10 -176.72(16) no . . . .
C7 N1 C1 C2 64.4(3) no . . . .
C7 N1 C1 C6 -118.7(2) no . . . .
C1 N1 C8 O2 -3.7(3) no . . . .
C1 N1 C8 C9 176.75(16) no . . . .
C8 N1 C1 C2 -113.2(2) no . . . .
C8 N1 C1 C6 63.6(3) no . . . .
C7 N1 C8 O2 178.39(17) no . . . .
C7 N1 C8 C9 -1.2(2) no . . . .
C8 N1 C7 O1 -178.23(16) no . . . .
C8 N1 C7 C10 1.2(2) no . . . .
C10 N2 C11 C12 177.96(14) no . . . .
C11 N2 C10 C7 -4.8(2) no . . . .
C11 N2 C10 C9 177.34(14) no . . . .
C10 N2 C15 C14 -178.11(14) no . . . .
C15 N2 C10 C7 174.53(14) no . . . .
C15 N2 C10 C9 -3.3(2) no . . . .
C11 N2 C15 C14 1.3(2) no . . . .
C15 N2 C11 C12 -1.4(2) no . . . .
N1 C1 C2 F1 -0.9(3) no . . . .
N1 C1 C2 C3 177.04(17) no . . . .
N1 C1 C6 F5 4.3(3) no . . . .
N1 C1 C6 C5 -175.86(17) no . . . .
C2 C1 C6 F5 -178.78(18) no . . . .
C2 C1 C6 C5 1.1(3) no . . . .
C6 C1 C2 F1 -177.85(19) no . . . .
C6 C1 C2 C3 0.1(3) no . . . .
F1 C2 C3 F2 -1.9(3) no . . . .
F1 C2 C3 C4 176.92(19) no . . . .
C1 C2 C3 F2 -179.85(19) no . . . .
C1 C2 C3 C4 -1.0(3) no . . . .
F2 C3 C4 F3 0.4(3) no . . . .
F2 C3 C4 C5 179.63(19) no . . . .
C2 C3 C4 F3 -178.5(2) no . . . .
C2 C3 C4 C5 0.8(3) no . . . .
F3 C4 C5 F4 -0.5(3) no . . . .
F3 C4 C5 C6 179.60(18) no . . . .
C3 C4 C5 F4 -179.8(2) no . . . .
C3 C4 C5 C6 0.3(3) no . . . .
F4 C5 C6 F5 -1.3(3) no . . . .
F4 C5 C6 C1 178.79(19) no . . . .
C4 C5 C6 F5 178.5(2) no . . . .
C4 C5 C6 C1 -1.3(3) no . . . .
O1 C7 C10 N2 0.5(3) no . . . .
O1 C7 C10 C9 178.6(2) no . . . .
N1 C7 C10 N2 -178.84(14) no . . . .
N1 C7 C10 C9 -0.75(19) no . . . .
O2 C8 C9 O3 1.2(3) no . . . .
O2 C8 C9 C10 -178.89(19) no . . . .
N1 C8 C9 O3 -179.26(15) no . . . .
N1 C8 C9 C10 0.70(18) no . . . .
O3 C9 C10 N2 -1.9(3) no . . . .
O3 C9 C10 C7 179.99(18) no . . . .
C8 C9 C10 N2 178.12(14) no . . . .
C8 C9 C10 C7 0.05(18) no . . . .
N2 C11 C12 C13 0.1(3) no . . . .
C11 C12 C13 C14 1.3(2) no . . . .
C11 C12 C13 C16 -177.36(15) no . . . .
C12 C13 C14 C15 -1.4(2) no . . . .
C12 C13 C16 S1 9.3(2) no . . . .
C12 C13 C16 C17 -173.86(15) no . . . .
C14 C13 C16 S1 -169.30(13) no . . . .
C14 C13 C16 C17 7.5(3) no . . . .
C16 C13 C14 C15 177.30(14) no . . . .
C13 C14 C15 N2 0.2(3) no . . . .
S1 C16 C17 C18 -0.2(2) no . . . .
C13 C16 C17 C18 -177.31(15) no . . . .
C16 C17 C18 C19 0.4(3) no . . . .
C17 C18 C19 S1 -0.5(2) no . . . .
C17 C18 C19 C20 178.89(16) no . . . .
